data_2226633
loop_
_publ_author_name
'Herbst, Leandra'
'Koen, Renier'
'Roodt, Andreas'
'Visser, Hendrik G.'

_publ_section_title
;
 (Acetylacetonato-\k^2^<i>O</i>,<i>O</i>')chloridotrimethanolatoniobium(V)
;
_journal_coeditor_code PV2289
_journal_issue 7
_journal_name_full 'Acta Crystallographica Section E'
_journal_page_first m801
_journal_page_last m802
_journal_paper_doi 10.1107/S1600536810021719
_journal_volume 66
_journal_year 2010
_chemical_formula_iupac '[Nb (C H3 O)3 (C5 H7 O2) Cl]'
_chemical_formula_moiety 'C8 H16 Cl Nb O5'
_chemical_formula_sum 'C8 H16 Cl Nb O5'
_chemical_formula_weight 320.57
_chemical_name_systematic
;
(Acetylacetonato-\k^2^<i>O</i>,<i>O</i>')chloridotrimethanolatoniobium(V)
;
_space_group_IT_number 61
_symmetry_cell_setting orthorhombic
_symmetry_space_group_name_Hall '-P 2ac 2ab'
_symmetry_space_group_name_H-M 'P b c a'
_atom_sites_solution_hydrogens geom
_atom_sites_solution_primary direct
_atom_sites_solution_secondary difmap
_audit_creation_method 'WinGX routine CIF_UPDATE'
_cell_angle_alpha 90.000
_cell_angle_beta 90.000
_cell_angle_gamma 90.000
_cell_formula_units_Z 8
_cell_length_a 12.296(5)
_cell_length_b 12.915(4)
_cell_length_c 15.470(5)
_cell_measurement_reflns_used 9878
_cell_measurement_temperature 100(2)
_cell_measurement_theta_max 28.35
_cell_measurement_theta_min 2.64
_cell_volume 2456.7(15)
_computing_cell_refinement 'SAINT-Plus (Bruker, 2004)'
_computing_data_collection 'APEX2 (Bruker, 2005)'
_computing_data_reduction 'SAINT-Plus (Bruker, 2004)'
_computing_molecular_graphics 'DIAMOND (Brandenburg & Putz, 2005)'
_computing_publication_material 'WinGX (Farrugia, 1999)'
_computing_structure_refinement 'SHELXL97 (Sheldrick, 2008)'
_computing_structure_solution 'SHELXS97 (Sheldrick, 2008)'
_diffrn_ambient_temperature 100(2)
_diffrn_measured_fraction_theta_full 1
_diffrn_measured_fraction_theta_max 1
_diffrn_measurement_device_type
;
Bruker X8 APEXII 4K Kappa CCD
;
_diffrn_measurement_method '\w and \f scans'
_diffrn_radiation_monochromator graphite
_diffrn_radiation_source 'fine-focus sealed tube'
_diffrn_radiation_type MoK\a
_diffrn_radiation_wavelength 0.71073
_diffrn_reflns_av_R_equivalents 0.0302
_diffrn_reflns_limit_h_max 16
_diffrn_reflns_limit_h_min -12
_diffrn_reflns_limit_k_max 17
_diffrn_reflns_limit_k_min -14
_diffrn_reflns_limit_l_max 20
_diffrn_reflns_limit_l_min -18
_diffrn_reflns_number 28601
_diffrn_reflns_theta_full 28.36
_diffrn_reflns_theta_max 28.36
_diffrn_reflns_theta_min 2.63
_exptl_absorpt_coefficient_mu 1.196
_exptl_absorpt_correction_T_max 0.8047
_exptl_absorpt_correction_T_min 0.6727
_exptl_absorpt_correction_type multi-scan
_exptl_absorpt_process_details '(SADABS; Bruker, 2004)'
_exptl_crystal_colour pale-yellow
_exptl_crystal_density_diffrn 1.733
_exptl_crystal_density_method 'not measured'
_exptl_crystal_description cuboid
_exptl_crystal_F_000 1296
_exptl_crystal_size_max 0.36
_exptl_crystal_size_mid 0.3
_exptl_crystal_size_min 0.19
_refine_diff_density_max 1.055
_refine_diff_density_min -0.874
_refine_ls_extinction_method none
_refine_ls_goodness_of_fit_ref 1.155
_refine_ls_hydrogen_treatment constr
_refine_ls_matrix_type full
_refine_ls_number_constraints 0
_refine_ls_number_parameters 141
_refine_ls_number_reflns 3083
_refine_ls_number_restraints 0
_refine_ls_restrained_S_all 1.177
_refine_ls_R_factor_all 0.0302
_refine_ls_R_factor_gt 0.0228
_refine_ls_shift/su_max 0.001
_refine_ls_shift/su_mean 0
_refine_ls_structure_factor_coef Fsqd
_refine_ls_weighting_details 'calc w=1/[\s^2^(Fo^2^)+(0.0273P)^2^+3.5334P] where P=(Fo^2^+2Fc^2^)/3'
_refine_ls_weighting_scheme calc
_refine_ls_wR_factor_ref 0.0678
_reflns_number_gt 2757
_reflns_number_total 3083
_reflns_threshold_expression I>2\s(I)
_cod_data_source_file pv2289.cif
_cod_data_source_block I
_cod_original_cell_volume 2456.7(16)
_cod_database_code 2226633
_cod_database_fobs_code 2226633

loop_
_symmetry_equiv_pos_as_xyz
'x, y, z'
'-x+1/2, -y, z+1/2'
'x+1/2, -y+1/2, -z'
'-x, y+1/2, -z+1/2'
'-x, -y, -z'
'x-1/2, y, -z-1/2'
'-x-1/2, y-1/2, z'
'x, -y-1/2, z-1/2'

loop_
_atom_site_type_symbol
_atom_site_label
_atom_site_fract_x
_atom_site_fract_y
_atom_site_fract_z
_atom_site_U_iso_or_equiv
_atom_site_adp_type
_atom_site_calc_flag
_atom_site_refinement_flags
_atom_site_occupancy
_atom_site_disorder_assembly
_atom_site_disorder_group
C C1 0.00363(19) 0.09540(17) 0.76165(14) 0.0195(4) Uani d . 1 . .
H H1A -0.0385 0.1594 0.7676 0.029 Uiso calc R 1 . .
H H1B 0.0228 0.0692 0.8191 0.029 Uiso calc R 1 . .
H H1C -0.04 0.0435 0.7311 0.029 Uiso calc R 1 . .
C C2 0.3610(2) 0.07674(19) 0.54112(15) 0.0217(5) Uani d . 1 . .
H H2A 0.3222 0.0834 0.4861 0.033 Uiso calc R 1 . .
H H2B 0.3847 0.0049 0.5488 0.033 Uiso calc R 1 . .
H H2C 0.4247 0.1224 0.5409 0.033 Uiso calc R 1 . .
C C3 0.26952(19) 0.38799(16) 0.74055(15) 0.0195(4) Uani d . 1 . .
H H3A 0.2855 0.43 0.6894 0.029 Uiso calc R 1 . .
H H3B 0.3309 0.3915 0.7809 0.029 Uiso calc R 1 . .
H H3C 0.2039 0.4145 0.7689 0.029 Uiso calc R 1 . .
C C4 0.2957(2) 0.37805(19) 0.41139(16) 0.0231(5) Uani d . 1 . .
H H4A 0.3083 0.44 0.4466 0.035 Uiso calc R 1 . .
H H4B 0.2605 0.3978 0.357 0.035 Uiso calc R 1 . .
H H4C 0.3654 0.3443 0.399 0.035 Uiso calc R 1 . .
C C5 0.22378(18) 0.30466(16) 0.45973(14) 0.0158(4) Uani d . 1 . .
C C6 0.14339(18) 0.24919(17) 0.41581(14) 0.0174(4) Uani d . 1 . .
H H6 0.1304 0.2657 0.3569 0.021 Uiso calc R 1 . .
C C7 0.08152(17) 0.17147(16) 0.45334(13) 0.0148(4) Uani d . 1 . .
O O1 0.09963(13) 0.11572(11) 0.71426(9) 0.0162(3) Uani d . 1 . .
O O2 0.29097(12) 0.10497(12) 0.60982(10) 0.0161(3) Uani d . 1 . .
O O3 0.25251(13) 0.28363(11) 0.71528(9) 0.0158(3) Uani d . 1 . .
O O4 0.24286(13) 0.29502(11) 0.54083(10) 0.0155(3) Uani d . 1 . .
O O5 0.09160(13) 0.14211(11) 0.53257(9) 0.0158(3) Uani d . 1 . .
Cl Cl1 0.02912(4) 0.32547(4) 0.64105(3) 0.01788(11) Uani d . 1 . .
Nb Nb1 0.178955(15) 0.198214(14) 0.638103(11) 0.01144(7) Uani d . 1 . .
C C8 -0.00329(19) 0.11656(18) 0.40125(14) 0.0200(4) Uani d . 1 . .
H H8A -0.0015 0.0424 0.4147 0.03 Uiso calc R 1 . .
H H8B 0.0113 0.1268 0.3396 0.03 Uiso calc R 1 . .
H H8C -0.0752 0.1445 0.4154 0.03 Uiso calc R 1 . .

loop_
_atom_site_aniso_label
_atom_site_aniso_U_11
_atom_site_aniso_U_22
_atom_site_aniso_U_33
_atom_site_aniso_U_12
_atom_site_aniso_U_13
_atom_site_aniso_U_23
C1 0.0207(11) 0.0218(10) 0.0160(10) -0.0056(9) 0.0046(8) -0.0002(8)
C2 0.0221(11) 0.0254(11) 0.0175(10) 0.0029(9) 0.0043(9) -0.0018(8)
C3 0.0185(11) 0.0155(9) 0.0245(11) -0.0016(8) -0.0015(9) -0.0023(8)
C4 0.0237(12) 0.0247(12) 0.0209(11) -0.0011(9) 0.0053(9) 0.0094(9)
C5 0.0175(10) 0.0160(10) 0.0139(10) 0.0040(8) 0.0042(8) 0.0037(7)
C6 0.0192(10) 0.0226(10) 0.0105(9) 0.0033(9) 0.0009(8) 0.0023(8)
C7 0.0155(10) 0.0178(9) 0.0112(9) 0.0054(8) -0.0003(8) -0.0029(7)
O1 0.0187(8) 0.0174(7) 0.0125(7) -0.0016(6) 0.0030(6) 0.0022(6)
O2 0.0161(7) 0.0180(7) 0.0140(7) 0.0021(6) 0.0020(6) 0.0010(6)
O3 0.0194(8) 0.0148(7) 0.0132(7) -0.0018(6) -0.0011(6) -0.0007(5)
O4 0.0173(7) 0.0170(7) 0.0123(7) -0.0024(6) 0.0009(6) 0.0025(5)
O5 0.0198(8) 0.0165(7) 0.0112(7) -0.0032(6) -0.0013(6) -0.0006(5)
Cl1 0.0170(2) 0.0169(2) 0.0198(3) 0.00236(19) 0.00092(19) 0.00026(18)
Nb1 0.01376(11) 0.01214(10) 0.00841(10) -0.00081(6) 0.00045(6) 0.00115(6)
C8 0.0199(11) 0.0250(11) 0.0150(10) 0.0007(9) -0.0035(8) -0.0043(8)

loop_
_atom_type_symbol
_atom_type_description
_atom_type_scat_dispersion_real
_atom_type_scat_dispersion_imag
_atom_type_scat_source
C C 0.0033 0.0016 'International Tables Vol C Tables 4.2.6.8 and 6.1.1.4'
H H 0 0 'International Tables Vol C Tables 4.2.6.8 and 6.1.1.4'
O O 0.0106 0.006 'International Tables Vol C Tables 4.2.6.8 and 6.1.1.4'
Cl Cl 0.1484 0.1585 'International Tables Vol C Tables 4.2.6.8 and 6.1.1.4'
Nb Nb -2.0727 0.6215 'International Tables Vol C Tables 4.2.6.8 and 6.1.1.4'

loop_
_geom_angle_atom_site_label_1
_geom_angle_atom_site_label_2
_geom_angle_atom_site_label_3
_geom_angle_site_symmetry_1
_geom_angle_site_symmetry_3
_geom_angle
_geom_angle_publ_flag
O1 C1 H1A . . 109.5 ?
O1 C1 H1B . . 109.5 ?
H1A C1 H1B . . 109.5 ?
O1 C1 H1C . . 109.5 ?
H1A C1 H1C . . 109.5 ?
H1B C1 H1C . . 109.5 ?
O2 C2 H2A . . 109.5 ?
O2 C2 H2B . . 109.5 ?
H2A C2 H2B . . 109.5 ?
O2 C2 H2C . . 109.5 ?
H2A C2 H2C . . 109.5 ?
H2B C2 H2C . . 109.5 ?
O3 C3 H3A . . 109.5 ?
O3 C3 H3B . . 109.5 ?
H3A C3 H3B . . 109.5 ?
O3 C3 H3C . . 109.5 ?
H3A C3 H3C . . 109.5 ?
H3B C3 H3C . . 109.5 ?
C5 C4 H4A . . 109.5 ?
C5 C4 H4B . . 109.5 ?
H4A C4 H4B . . 109.5 ?
C5 C4 H4C . . 109.5 ?
H4A C4 H4C . . 109.5 ?
H4B C4 H4C . . 109.5 ?
O4 C5 C6 . . 123.7(2) ?
O4 C5 C4 . . 116.2(2) ?
C6 C5 C4 . . 120.0(2) ?
C7 C6 C5 . . 123.8(2) ?
C7 C6 H6 . . 118.1 ?
C5 C6 H6 . . 118.1 ?
O5 C7 C6 . . 123.9(2) ?
O5 C7 C8 . . 116.1(2) ?
C6 C7 C8 . . 120.0(2) ?
C1 O1 Nb1 . . 150.52(14) ?
C2 O2 Nb1 . . 141.71(14) ?
C3 O3 Nb1 . . 144.27(14) ?
C5 O4 Nb1 . . 133.45(14) ?
C7 O5 Nb1 . . 133.79(14) ?
O3 Nb1 O1 . . 100.82(7) y
O3 Nb1 O2 . . 99.96(7) y
O1 Nb1 O2 . . 99.45(7) y
O3 Nb1 O5 . . 163.63(6) y
O1 Nb1 O5 . . 91.53(7) y
O2 Nb1 O5 . . 88.43(7) y
O3 Nb1 O4 . . 85.71(7) y
O1 Nb1 O4 . . 170.09(6) ?
O2 Nb1 O4 . . 86.60(7) ?
O5 Nb1 O4 . . 80.74(6) ?
O3 Nb1 Cl1 . . 87.49(6) ?
O1 Nb1 Cl1 . . 88.76(5) ?
O2 Nb1 Cl1 . . 167.60(5) y
O5 Nb1 Cl1 . . 82.03(5) ?
O4 Nb1 Cl1 . . 84.06(5) ?
C7 C8 H8A . . 109.5 ?
C7 C8 H8B . . 109.5 ?
H8A C8 H8B . . 109.5 ?
C7 C8 H8C . . 109.5 ?
H8A C8 H8C . . 109.5 ?
H8B C8 H8C . . 109.5 ?

loop_
_geom_bond_atom_site_label_1
_geom_bond_atom_site_label_2
_geom_bond_site_symmetry_2
_geom_bond_distance
_geom_bond_publ_flag
C1 O1 . 1.414(3) ?
C1 H1A . 0.98 ?
C1 H1B . 0.98 ?
C1 H1C . 0.98 ?
C2 O2 . 1.416(3) ?
C2 H2A . 0.98 ?
C2 H2B . 0.98 ?
C2 H2C . 0.98 ?
C3 O3 . 1.419(2) ?
C3 H3A . 0.98 ?
C3 H3B . 0.98 ?
C3 H3C . 0.98 ?
C4 C5 . 1.497(3) ?
C4 H4A . 0.98 ?
C4 H4B . 0.98 ?
C4 H4C . 0.98 ?
C5 O4 . 1.282(3) ?
C5 C6 . 1.397(3) ?
C6 C7 . 1.387(3) ?
C6 H6 . 0.95 ?
C7 O5 . 1.289(3) ?
C7 C8 . 1.497(3) ?
O1 Nb1 . 1.8640(15) y
O2 Nb1 . 1.8811(16) y
O3 Nb1 . 1.8603(15) y
O4 Nb1 . 2.1083(15) y
O5 Nb1 . 2.0842(15) y
Cl1 Nb1 . 2.4693(9) y
C8 H8A . 0.98 ?
C8 H8B . 0.98 ?
C8 H8C . 0.98 ?

loop_
_geom_hbond_atom_site_label_D
_geom_hbond_atom_site_label_H
_geom_hbond_atom_site_label_A
_geom_hbond_site_symmetry_A
_geom_hbond_distance_DH
_geom_hbond_distance_HA
_geom_hbond_distance_DA
_geom_hbond_angle_DHA
C8 H8C O4 3_456 0.98 2.46 3.442(3) 176

loop_
_geom_torsion_atom_site_label_1
_geom_torsion_atom_site_label_2
_geom_torsion_atom_site_label_3
_geom_torsion_atom_site_label_4
_geom_torsion_site_symmetry_1
_geom_torsion_site_symmetry_2
_geom_torsion_site_symmetry_3
_geom_torsion_site_symmetry_4
_geom_torsion
_geom_torsion_publ_flag
O4 C5 C6 C7 . . . . -5.6(3) ?
C4 C5 C6 C7 . . . . 172.5(2) ?
C5 C6 C7 O5 . . . . 0.0(3) ?
C5 C6 C7 C8 . . . . 179.7(2) ?
C6 C5 O4 Nb1 . . . . 3.5(3) ?
C4 C5 O4 Nb1 . . . . -174.66(15) ?
C6 C7 O5 Nb1 . . . . 8.1(3) ?
C8 C7 O5 Nb1 . . . . -171.59(14) ?
C3 O3 Nb1 O1 . . . . -120.8(2) ?
C3 O3 Nb1 O2 . . . . 137.5(2) ?
C3 O3 Nb1 O5 . . . . 17.5(4) ?
C3 O3 Nb1 O4 . . . . 51.7(2) ?
C3 O3 Nb1 Cl1 . . . . -32.5(2) ?
C1 O1 Nb1 O3 . . . . 92.3(3) ?
C1 O1 Nb1 O2 . . . . -165.5(3) ?
C1 O1 Nb1 O5 . . . . -76.9(3) ?
C1 O1 Nb1 Cl1 . . . . 5.1(3) ?
C2 O2 Nb1 O3 . . . . -109.4(2) ?
C2 O2 Nb1 O1 . . . . 147.7(2) ?
C2 O2 Nb1 O5 . . . . 56.4(2) ?
C2 O2 Nb1 O4 . . . . -24.4(2) ?
C2 O2 Nb1 Cl1 . . . . 16.8(4) ?
C7 O5 Nb1 O3 . . . . 26.9(3) ?
C7 O5 Nb1 O1 . . . . 166.10(19) ?
C7 O5 Nb1 O2 . . . . -94.49(19) ?
C7 O5 Nb1 O4 . . . . -7.67(19) ?
C7 O5 Nb1 Cl1 . . . . 77.56(19) ?
C5 O4 Nb1 O3 . . . . -169.00(19) ?
C5 O4 Nb1 O2 . . . . 90.7(2) ?
C5 O4 Nb1 O5 . . . . 1.77(19) ?
C5 O4 Nb1 Cl1 . . . . -81.08(19) ?
